data_8101819
loop_
_publ_author_name
'Y.-Z. Wu'
'C.-X. Wang'
'W.-T. Yu'
'J.-X. Yang'

_publ_section_title
;
Crystal structure of 4-(4-(1H-imidazol-1-yl)phenyl)-2,6-diphenylpyridine, 
C~26~H~19~N~3~
;
_journal_issue 3
_journal_name_full 'Zeitschrift f\"ur Kristallographie - New Crystal Structures'
_journal_page_first 443
_journal_page_last 444
_journal_volume 220
_journal_year 2005
_chemical_formula_moiety 'C26 H19 N3'
_chemical_formula_sum 'C26 H19 N3'
_chemical_formula_weight 373.44
_chemical_name_systematic ' 4-(4-(1H-imidazol-1-yl)phenyl)-2,6-diphenylpyridine'
_space_group_IT_number 14
_symmetry_cell_setting monoclinic
_symmetry_Int_Tables_number 14
_symmetry_space_group_name_Hall '-P 2ybc'
_symmetry_space_group_name_H-M 'P 1 21/c 1'
_atom_sites_solution_hydrogens geom
_atom_sites_solution_primary direct
_atom_sites_solution_secondary difmap
_audit_creation_method SHELXL-97
_cell_angle_alpha 90.00
_cell_angle_beta 109.460(8)
_cell_angle_gamma 90.00
_cell_formula_units_Z 4
_cell_length_a 12.8849(14)
_cell_length_b 15.007(2)
_cell_length_c 10.8625(15)
_cell_measurement_reflns_used 43
_cell_measurement_temperature 293(2)
_cell_measurement_theta_max 12.26
_cell_measurement_theta_min 4.94
_cell_volume 1980.4(4)
_computing_cell_refinement 'XSCANS (Bruker,1996)'
_computing_data_collection 'XSCANS (Bruker,1996)'
_computing_data_reduction 'SHELXTL (Bruker, 1997)'
_computing_molecular_graphics 'SHELXTL (Bruker, 1997)'
_computing_structure_refinement 'SHELXTL (Bruker, 1997)'
_computing_structure_solution 'SIR97 (Altomare,1999)'
_diffrn_ambient_temperature 293(2)
_diffrn_measured_fraction_theta_full 1.000
_diffrn_measured_fraction_theta_max 1.000
_diffrn_measurement_device_type 'Bruker P4'
_diffrn_measurement_method \w
_diffrn_radiation_monochromator graphite
_diffrn_radiation_source 'fine-focus sealed tube'
_diffrn_radiation_type MoK\a
_diffrn_radiation_wavelength 0.71073
_diffrn_reflns_av_R_equivalents 0.0508
_diffrn_reflns_av_sigmaI/netI 0.1360
_diffrn_reflns_limit_h_max 16
_diffrn_reflns_limit_h_min -16
_diffrn_reflns_limit_k_max 19
_diffrn_reflns_limit_k_min -1
_diffrn_reflns_limit_l_max 14
_diffrn_reflns_limit_l_min -1
_diffrn_reflns_number 5655
_diffrn_reflns_theta_full 27.50
_diffrn_reflns_theta_max 27.50
_diffrn_reflns_theta_min 2.16
_diffrn_standards_decay_% 0
_diffrn_standards_interval_count 97
_diffrn_standards_number 3
_exptl_absorpt_coefficient_mu 0.075
_exptl_absorpt_correction_T_max 0.98
_exptl_absorpt_correction_T_min 0.94
_exptl_absorpt_correction_type psi-scan
_exptl_absorpt_process_details XSCANS(Bruker,1996)
_exptl_crystal_colour colourless
_exptl_crystal_density_diffrn 1.253
_exptl_crystal_density_method 'not measured'
_exptl_crystal_description prism
_exptl_crystal_F_000 784
_exptl_crystal_size_max 0.38
_exptl_crystal_size_mid 0.28
_exptl_crystal_size_min 0.20
_refine_diff_density_max 0.221
_refine_diff_density_min -0.189
_refine_diff_density_rms 0.057
_refine_ls_extinction_coef 0.0131(13)
_refine_ls_extinction_expression Fc^*^=kFc[1+0.001xFc^2^\l^3^/sin(2\q)]^-1/4^
_refine_ls_extinction_method SHELXL
_refine_ls_goodness_of_fit_ref 0.857
_refine_ls_hydrogen_treatment constr
_refine_ls_matrix_type full
_refine_ls_number_parameters 263
_refine_ls_number_reflns 4552
_refine_ls_number_restraints 0
_refine_ls_restrained_S_all 0.857
_refine_ls_R_factor_all 0.2269
_refine_ls_R_factor_gt 0.0603
_refine_ls_shift/su_max 0.000
_refine_ls_shift/su_mean 0.000
_refine_ls_structure_factor_coef Fsqd
_refine_ls_weighting_details 'calc w=1/[\s^2^(Fo^2^)+(0.0593P)^2^+0.0000P] where P=(Fo^2^+2Fc^2^)/3'
_refine_ls_weighting_scheme calc
_refine_ls_wR_factor_gt 0.1197
_refine_ls_wR_factor_ref 0.1844
_reflns_number_gt 1266
_reflns_number_total 4552
_reflns_threshold_expression >2sigma(I)
_cod_data_source_file 1267-1585.cff
_cod_data_source_block DBAFODBM
_cod_depositor_comments
;
The following automatic conversions were performed:
'_symmetry_cell_setting' value 'Monoclinic' changed to 'monoclinic'
according to '/home/saulius/struct/CIF-dictionaries/cif_core.dic'
dictionary named 'cif_core.dic' version 2.4.1 from 2010-06-29.

Automatic conversion script
Id: cif_fix_enum 1555 2011-01-17 13:19:09Z saulius 
;
_cod_original_cell_volume 1980.4(5)
_cod_original_sg_symbol_H-M P12(1)/c1
_cod_database_code 8101819

loop_
_symmetry_equiv_pos_as_xyz
'x, y, z'
'-x, y+1/2, -z+1/2'
'-x, -y, -z'
'x, -y-1/2, z-1/2'

loop_
_atom_site_label
_atom_site_type_symbol
_atom_site_fract_x
_atom_site_fract_y
_atom_site_fract_z
_atom_site_U_iso_or_equiv
_atom_site_adp_type
_atom_site_occupancy
_atom_site_symmetry_multiplicity
_atom_site_Wyckoff_symbol
_atom_site_calc_flag
_atom_site_refinement_flags
_atom_site_disorder_assembly
_atom_site_disorder_group
C1 C -0.0125(3) 0.7793(3) 0.0264(4) 0.0682(12) Uani 1 4 e d . . .
H1A H -0.0523 0.8311 0.0255 0.082 Uiso 1 4 e calc R . .
C2 C 0.0186(3) 0.7206(3) 0.1265(4) 0.0637(11) Uani 1 4 e d . . .
H2A H 0.0047 0.7245 0.2050 0.076 Uiso 1 4 e calc R . .
C3 C 0.0741(3) 0.6764(3) -0.0330(4) 0.0650(12) Uani 1 4 e d . . .
H3A H 0.1064 0.6421 -0.0817 0.078 Uiso 1 4 e calc R . .
C4 C 0.1225(3) 0.5763(2) 0.1613(4) 0.0515(10) Uani 1 4 e d . . .
C5 C 0.1492(3) 0.5757(3) 0.2945(4) 0.0622(11) Uani 1 4 e d . . .
H5A H 0.1373 0.6263 0.3374 0.075 Uiso 1 4 e calc R . .
C6 C 0.1938(3) 0.4998(3) 0.3656(4) 0.0649(12) Uani 1 4 e d . . .
H6A H 0.2095 0.4996 0.4556 0.078 Uiso 1 4 e calc R . .
C7 C 0.2154(3) 0.4238(3) 0.3043(4) 0.0548(10) Uani 1 4 e d . . .
C8 C 0.1893(3) 0.4273(3) 0.1695(4) 0.0629(12) Uani 1 4 e d . . .
H8A H 0.2031 0.3777 0.1259 0.075 Uiso 1 4 e calc R . .
C9 C 0.1439(3) 0.5019(3) 0.0989(4) 0.0606(11) Uani 1 4 e d . . .
H9A H 0.1275 0.5023 0.0088 0.073 Uiso 1 4 e calc R . .
C10 C 0.2639(3) 0.3430(3) 0.3792(4) 0.0581(11) Uani 1 4 e d . . .
C11 C 0.2397(3) 0.2592(3) 0.3232(4) 0.0580(11) Uani 1 4 e d . . .
H11A H 0.1907 0.2534 0.2386 0.070 Uiso 1 4 e calc R . .
C12 C 0.2882(3) 0.1843(3) 0.3930(4) 0.0544(10) Uani 1 4 e d . . .
C13 C 0.3873(3) 0.2702(3) 0.5697(4) 0.0605(11) Uani 1 4 e d . . .
C14 C 0.3377(3) 0.3472(3) 0.5061(4) 0.0643(12) Uani 1 4 e d . . .
H14A H 0.3540 0.4019 0.5485 0.077 Uiso 1 4 e calc R . .
C15 C 0.4726(3) 0.2705(3) 0.7014(4) 0.0643(11) Uani 1 4 e d . . .
C16 C 0.4907(3) 0.1943(3) 0.7781(4) 0.0714(13) Uani 1 4 e d . . .
H16A H 0.4489 0.1436 0.7465 0.086 Uiso 1 4 e calc R . .
C17 C 0.5699(4) 0.1926(3) 0.9008(5) 0.0862(15) Uani 1 4 e d . . .
H17A H 0.5806 0.1414 0.9516 0.103 Uiso 1 4 e calc R . .
C18 C 0.6323(4) 0.2665(4) 0.9468(5) 0.0959(17) Uani 1 4 e d . . .
H18A H 0.6856 0.2653 1.0292 0.115 Uiso 1 4 e calc R . .
C19 C 0.6173(4) 0.3421(4) 0.8732(5) 0.0976(18) Uani 1 4 e d . . .
H19A H 0.6605 0.3921 0.9053 0.117 Uiso 1 4 e calc R . .
C20 C 0.5375(4) 0.3443(3) 0.7501(4) 0.0838(15) Uani 1 4 e d . . .
H20A H 0.5276 0.3959 0.7001 0.101 Uiso 1 4 e calc R . .
C21 C 0.2643(3) 0.0929(3) 0.3361(4) 0.0563(11) Uani 1 4 e d . . .
C22 C 0.3463(4) 0.0290(3) 0.3704(4) 0.0739(13) Uani 1 4 e d . . .
H22A H 0.4153 0.0427 0.4295 0.089 Uiso 1 4 e calc R . .
C23 C 0.3253(4) -0.0556(3) 0.3164(5) 0.0831(15) Uani 1 4 e d . . .
H23A H 0.3806 -0.0985 0.3394 0.100 Uiso 1 4 e calc R . .
C24 C 0.2236(5) -0.0766(3) 0.2290(5) 0.0820(15) Uani 1 4 e d . . .
H24A H 0.2104 -0.1332 0.1923 0.098 Uiso 1 4 e calc R . .
C25 C 0.1419(4) -0.0142(3) 0.1964(4) 0.0798(14) Uani 1 4 e d . . .
H25A H 0.0725 -0.0289 0.1391 0.096 Uiso 1 4 e calc R . .
C26 C 0.1615(4) 0.0705(3) 0.2475(4) 0.0672(12) Uani 1 4 e d . . .
H26A H 0.1058 0.1130 0.2228 0.081 Uiso 1 4 e calc R . .
N1 N 0.0227(3) 0.7520(2) -0.0735(3) 0.0651(10) Uani 1 4 e d . . .
N2 N 0.0747(2) 0.6541(2) 0.0894(3) 0.0532(9) Uani 1 4 e d . . .
N3 N 0.3628(2) 0.1892(2) 0.5143(3) 0.0589(9) Uani 1 4 e d . . .

loop_
_atom_site_aniso_label
_atom_site_aniso_U_11
_atom_site_aniso_U_22
_atom_site_aniso_U_33
_atom_site_aniso_U_23
_atom_site_aniso_U_13
_atom_site_aniso_U_12
C1 0.093(3) 0.062(3) 0.050(2) 0.002(2) 0.024(2) 0.006(3)
C2 0.084(3) 0.056(3) 0.062(3) -0.008(2) 0.038(2) 0.013(2)
C3 0.086(3) 0.066(3) 0.053(3) 0.005(2) 0.036(2) 0.007(3)
C4 0.060(2) 0.045(2) 0.048(2) -0.002(2) 0.017(2) 0.004(2)
C5 0.081(3) 0.055(3) 0.052(2) -0.002(2) 0.025(2) 0.005(2)
C6 0.084(3) 0.065(3) 0.048(2) 0.006(2) 0.025(2) 0.003(2)
C7 0.058(3) 0.052(3) 0.056(3) -0.006(2) 0.021(2) 0.000(2)
C8 0.089(3) 0.048(3) 0.057(3) -0.004(2) 0.032(2) -0.001(2)
C9 0.084(3) 0.058(3) 0.045(2) 0.003(2) 0.027(2) -0.001(2)
C10 0.056(3) 0.060(3) 0.057(3) -0.002(2) 0.017(2) 0.000(2)
C11 0.060(3) 0.058(3) 0.054(2) 0.002(2) 0.015(2) -0.003(2)
C12 0.051(2) 0.056(3) 0.055(2) 0.004(2) 0.017(2) -0.006(2)
C13 0.061(3) 0.068(3) 0.056(3) -0.005(2) 0.024(2) -0.002(3)
C14 0.067(3) 0.060(3) 0.063(3) -0.004(2) 0.018(2) 0.002(2)
C15 0.055(3) 0.082(3) 0.055(3) -0.004(3) 0.017(2) 0.009(3)
C16 0.065(3) 0.081(3) 0.061(3) 0.007(3) 0.011(2) 0.015(3)
C17 0.074(3) 0.110(4) 0.069(3) 0.007(3) 0.015(3) 0.009(3)
C18 0.076(4) 0.134(5) 0.066(3) -0.008(4) 0.008(3) 0.014(4)
C19 0.076(3) 0.126(5) 0.076(4) -0.019(4) 0.005(3) -0.020(3)
C20 0.077(3) 0.100(4) 0.066(3) -0.011(3) 0.013(3) -0.015(3)
C21 0.068(3) 0.049(3) 0.051(2) 0.009(2) 0.018(2) -0.004(2)
C22 0.076(3) 0.056(3) 0.086(3) 0.006(3) 0.023(3) 0.012(3)
C23 0.098(4) 0.059(3) 0.098(4) 0.010(3) 0.040(3) 0.022(3)
C24 0.111(4) 0.061(3) 0.077(3) -0.006(3) 0.036(3) 0.001(3)
C25 0.096(4) 0.066(3) 0.074(3) 0.000(3) 0.025(3) -0.006(3)
C26 0.074(3) 0.055(3) 0.066(3) 0.004(2) 0.016(2) 0.003(2)
N1 0.084(3) 0.063(2) 0.051(2) 0.0080(18) 0.0266(18) 0.001(2)
N2 0.064(2) 0.054(2) 0.0455(19) 0.0018(17) 0.0224(17) 0.0005(18)
N3 0.055(2) 0.064(2) 0.058(2) 0.0054(18) 0.0184(18) 0.0005(18)

loop_
_atom_type_symbol
_atom_type_description
_atom_type_scat_dispersion_real
_atom_type_scat_dispersion_imag
_atom_type_scat_source
C C 0.0033 0.0016 'International Tables Vol C Tables 4.2.6.8 and 6.1.1.4'
H H 0.0000 0.0000 'International Tables Vol C Tables 4.2.6.8 and 6.1.1.4'
N N 0.0061 0.0033 'International Tables Vol C Tables 4.2.6.8 and 6.1.1.4'

loop_
_geom_angle_atom_site_label_1
_geom_angle_atom_site_label_2
_geom_angle_atom_site_label_3
_geom_angle
_geom_angle_site_symmetry_1
_geom_angle_site_symmetry_3
_geom_angle_publ_flag
C2 C1 N1 110.7(4) . . ?
C2 C1 H1A 124.6 . . ?
N1 C1 H1A 124.6 . . ?
C1 C2 N2 106.4(3) . . ?
C1 C2 H2A 126.8 . . ?
N2 C2 H2A 126.8 . . ?
N1 C3 N2 112.1(4) . . ?
N1 C3 H3A 124.0 . . ?
N2 C3 H3A 124.0 . . ?
C5 C4 C9 119.5(4) . . ?
C5 C4 N2 119.6(4) . . ?
C9 C4 N2 120.9(3) . . ?
C4 C5 C6 120.2(4) . . ?
C4 C5 H5A 119.9 . . ?
C6 C5 H5A 119.9 . . ?
C5 C6 C7 121.1(4) . . ?
C5 C6 H6A 119.5 . . ?
C7 C6 H6A 119.5 . . ?
C8 C7 C6 117.1(4) . . ?
C8 C7 C10 121.4(4) . . ?
C6 C7 C10 121.5(4) . . ?
C9 C8 C7 121.9(4) . . ?
C9 C8 H8A 119.1 . . ?
C7 C8 H8A 119.1 . . ?
C8 C9 C4 120.2(4) . . ?
C8 C9 H9A 119.9 . . ?
C4 C9 H9A 119.9 . . ?
C11 C10 C14 117.1(4) . . ?
C11 C10 C7 120.7(4) . . ?
C14 C10 C7 122.2(4) . . ?
C12 C11 C10 120.1(4) . . ?
C12 C11 H11A 119.9 . . ?
C10 C11 H11A 119.9 . . ?
N3 C12 C11 122.3(4) . . ?
N3 C12 C21 115.9(4) . . ?
C11 C12 C21 121.7(4) . . ?
N3 C13 C14 121.9(4) . . ?
N3 C13 C15 114.9(4) . . ?
C14 C13 C15 123.1(4) . . ?
C13 C14 C10 120.3(4) . . ?
C13 C14 H14A 119.8 . . ?
C10 C14 H14A 119.8 . . ?
C20 C15 C16 118.0(4) . . ?
C20 C15 C13 122.0(4) . . ?
C16 C15 C13 119.9(4) . . ?
C17 C16 C15 121.1(4) . . ?
C17 C16 H16A 119.4 . . ?
C15 C16 H16A 119.4 . . ?
C18 C17 C16 119.6(5) . . ?
C18 C17 H17A 120.2 . . ?
C16 C17 H17A 120.2 . . ?
C17 C18 C19 120.7(5) . . ?
C17 C18 H18A 119.6 . . ?
C19 C18 H18A 119.6 . . ?
C18 C19 C20 119.8(5) . . ?
C18 C19 H19A 120.1 . . ?
C20 C19 H19A 120.1 . . ?
C15 C20 C19 120.6(5) . . ?
C15 C20 H20A 119.7 . . ?
C19 C20 H20A 119.7 . . ?
C22 C21 C26 118.9(4) . . ?
C22 C21 C12 119.4(4) . . ?
C26 C21 C12 121.7(4) . . ?
C21 C22 C23 119.8(4) . . ?
C21 C22 H22A 120.1 . . ?
C23 C22 H22A 120.1 . . ?
C24 C23 C22 120.6(5) . . ?
C24 C23 H23A 119.7 . . ?
C22 C23 H23A 119.7 . . ?
C25 C24 C23 119.8(5) . . ?
C25 C24 H24A 120.1 . . ?
C23 C24 H24A 120.1 . . ?
C24 C25 C26 120.5(5) . . ?
C24 C25 H25A 119.8 . . ?
C26 C25 H25A 119.8 . . ?
C25 C26 C21 120.4(4) . . ?
C25 C26 H26A 119.8 . . ?
C21 C26 H26A 119.8 . . ?
C3 N1 C1 104.8(3) . . ?
C3 N2 C2 106.0(3) . . ?
C3 N2 C4 126.5(3) . . ?
C2 N2 C4 127.6(3) . . ?
C13 N3 C12 118.1(4) . . ?

loop_
_geom_bond_atom_site_label_1
_geom_bond_atom_site_label_2
_geom_bond_distance
_geom_bond_site_symmetry_2
_geom_bond_publ_flag
C1 C2 1.352(5) . ?
C1 N1 1.370(4) . ?
C1 H1A 0.9300 . ?
C2 N2 1.369(4) . ?
C2 H2A 0.9300 . ?
C3 N1 1.313(4) . ?
C3 N2 1.368(4) . ?
C3 H3A 0.9300 . ?
C4 C5 1.372(5) . ?
C4 C9 1.381(5) . ?
C4 N2 1.425(4) . ?
C5 C6 1.389(5) . ?
C5 H5A 0.9300 . ?
C6 C7 1.395(5) . ?
C6 H6A 0.9300 . ?
C7 C8 1.390(5) . ?
C7 C10 1.479(5) . ?
C8 C9 1.372(5) . ?
C8 H8A 0.9300 . ?
C9 H9A 0.9300 . ?
C10 C11 1.386(5) . ?
C10 C14 1.391(5) . ?
C11 C12 1.384(5) . ?
C11 H11A 0.9300 . ?
C12 N3 1.350(4) . ?
C12 C21 1.493(5) . ?
C13 N3 1.346(4) . ?
C13 C14 1.388(5) . ?
C13 C15 1.485(5) . ?
C14 H14A 0.9300 . ?
C15 C20 1.383(5) . ?
C15 C16 1.388(5) . ?
C16 C17 1.382(5) . ?
C16 H16A 0.9300 . ?
C17 C18 1.362(6) . ?
C17 H17A 0.9300 . ?
C18 C19 1.365(6) . ?
C18 H18A 0.9300 . ?
C19 C20 1.389(5) . ?
C19 H19A 0.9300 . ?
C20 H20A 0.9300 . ?
C21 C22 1.383(5) . ?
C21 C26 1.395(5) . ?
C22 C23 1.387(5) . ?
C22 H22A 0.9300 . ?
C23 C24 1.374(5) . ?
C23 H23A 0.9300 . ?
C24 C25 1.365(5) . ?
C24 H24A 0.9300 . ?
C25 C26 1.375(5) . ?
C25 H25A 0.9300 . ?
C26 H26A 0.9300 . ?

loop_
_geom_torsion_atom_site_label_1
_geom_torsion_atom_site_label_2
_geom_torsion_atom_site_label_3
_geom_torsion_atom_site_label_4
_geom_torsion
_geom_torsion_site_symmetry_1
_geom_torsion_site_symmetry_2
_geom_torsion_site_symmetry_3
_geom_torsion_site_symmetry_4
_geom_torsion_publ_flag
N1 C1 C2 N2 -0.2(5) . . . . ?
C9 C4 C5 C6 -2.2(6) . . . . ?
N2 C4 C5 C6 178.7(3) . . . . ?
C4 C5 C6 C7 1.9(6) . . . . ?
C5 C6 C7 C8 -0.6(6) . . . . ?
C5 C6 C7 C10 179.4(4) . . . . ?
C6 C7 C8 C9 -0.2(6) . . . . ?
C10 C7 C8 C9 179.8(4) . . . . ?
C7 C8 C9 C4 -0.1(6) . . . . ?
C5 C4 C9 C8 1.4(6) . . . . ?
N2 C4 C9 C8 -179.6(3) . . . . ?
C8 C7 C10 C11 -30.3(6) . . . . ?
C6 C7 C10 C11 149.7(4) . . . . ?
C8 C7 C10 C14 147.6(4) . . . . ?
C6 C7 C10 C14 -32.4(6) . . . . ?
C14 C10 C11 C12 0.0(6) . . . . ?
C7 C10 C11 C12 178.0(4) . . . . ?
C10 C11 C12 N3 -2.4(6) . . . . ?
C10 C11 C12 C21 -180.0(4) . . . . ?
N3 C13 C14 C10 -2.8(6) . . . . ?
C15 C13 C14 C10 175.6(4) . . . . ?
C11 C10 C14 C13 2.5(6) . . . . ?
C7 C10 C14 C13 -175.5(4) . . . . ?
N3 C13 C15 C20 154.3(4) . . . . ?
C14 C13 C15 C20 -24.2(6) . . . . ?
N3 C13 C15 C16 -24.3(5) . . . . ?
C14 C13 C15 C16 157.3(4) . . . . ?
C20 C15 C16 C17 1.1(6) . . . . ?
C13 C15 C16 C17 179.7(4) . . . . ?
C15 C16 C17 C18 -0.8(7) . . . . ?
C16 C17 C18 C19 0.1(8) . . . . ?
C17 C18 C19 C20 0.2(8) . . . . ?
C16 C15 C20 C19 -0.8(6) . . . . ?
C13 C15 C20 C19 -179.4(4) . . . . ?
C18 C19 C20 C15 0.2(7) . . . . ?
N3 C12 C21 C22 -31.1(5) . . . . ?
C11 C12 C21 C22 146.6(4) . . . . ?
N3 C12 C21 C26 149.8(4) . . . . ?
C11 C12 C21 C26 -32.5(6) . . . . ?
C26 C21 C22 C23 0.2(6) . . . . ?
C12 C21 C22 C23 -178.9(4) . . . . ?
C21 C22 C23 C24 -0.1(7) . . . . ?
C22 C23 C24 C25 -0.9(7) . . . . ?
C23 C24 C25 C26 1.8(7) . . . . ?
C24 C25 C26 C21 -1.7(7) . . . . ?
C22 C21 C26 C25 0.7(6) . . . . ?
C12 C21 C26 C25 179.8(4) . . . . ?
N2 C3 N1 C1 -0.6(5) . . . . ?
C2 C1 N1 C3 0.5(5) . . . . ?
N1 C3 N2 C2 0.5(5) . . . . ?
N1 C3 N2 C4 179.4(3) . . . . ?
C1 C2 N2 C3 -0.2(4) . . . . ?
C1 C2 N2 C4 -179.1(3) . . . . ?
C5 C4 N2 C3 158.7(4) . . . . ?
C9 C4 N2 C3 -20.4(6) . . . . ?
C5 C4 N2 C2 -22.6(6) . . . . ?
C9 C4 N2 C2 158.3(4) . . . . ?
C14 C13 N3 C12 0.3(5) . . . . ?
C15 C13 N3 C12 -178.1(3) . . . . ?
C11 C12 N3 C13 2.3(5) . . . . ?
C21 C12 N3 C13 180.0(3) . . . . ?

loop_
_cod_related_entry_id
_cod_related_entry_database
_cod_related_entry_code
1 ChemSpider 30653883
